data_7203735
loop_
_publ_author_name
'McMurtrie, John'
'Dance, Ian'

_publ_section_title
;
 Engineering the metal-terpy grid with complexes containing 4?-hydroxy
 terpyridine
;
_journal_issue 36
_journal_name_full CrystEngComm
_journal_page_first 230
_journal_paper_doi 10.1039/b500989h
_journal_volume 7
_journal_year 2005
_chemical_formula_moiety 'C30 H22 N6 O2 Ru 2+,2(B F4 1-),H2 O'
_chemical_formula_sum 'C30 H24 B2 F8 N6 O3 Ru'
_chemical_formula_weight 791.2
_space_group_IT_number 2
_symmetry_cell_setting triclinic
_symmetry_space_group_name_Hall '-P 1'
_symmetry_space_group_name_H-M 'P -1'
_atom_type_scat_source 'International Tables for X-ray Crystallography, Vol. IV'
_audit_creation_method 'RAELSPUB and manual entry'
_cell_angle_alpha 78.64(2)
_cell_angle_beta 78.32(2)
_cell_angle_gamma 87.73(2)
_cell_formula_units_Z 2
_cell_length_a 8.737(2)
_cell_length_b 9.345(3)
_cell_length_c 20.224(5)
_cell_measurement_reflns_used 10
_cell_measurement_temperature 294
_cell_measurement_theta_max 14
_cell_measurement_theta_min 13
_cell_volume 1585.4(8)
_computing_cell_refinement 'CAD4 Version 5.0, 1989'
_computing_data_collection 'CAD4 Version 5.0, 1989'
_computing_data_reduction 'Local program'
_computing_molecular_graphics 'ORTEP-II, (Johnson, 1976)'
_computing_publication_material 'Local programs'
_computing_structure_refinement 'RAELS, (Rae, 1989)'
_computing_structure_solution 'SIR92 (Altomare et al, 1994)'
_diffrn_measurement_device_type 'Nonius CAD-4'
_diffrn_measurement_method \w--2\q
_diffrn_radiation_type 'Mo K\a'
_diffrn_radiation_wavelength 0.71073
_diffrn_reflns_av_R_equivalents 0.010
_diffrn_reflns_limit_h_max 10
_diffrn_reflns_limit_h_min -10
_diffrn_reflns_limit_k_max 11
_diffrn_reflns_limit_k_min -11
_diffrn_reflns_limit_l_max 24
_diffrn_reflns_limit_l_min 0
_diffrn_reflns_number 5735
_diffrn_reflns_theta_max 25
_diffrn_standards_decay_% 0
_diffrn_standards_interval_time 30min
_diffrn_standards_number 1
_exptl_absorpt_coefficient_mu 0.571
_exptl_absorpt_correction_T_max 0.91
_exptl_absorpt_correction_T_min 0.88
_exptl_absorpt_correction_type analytical
_exptl_absorpt_process_details '(DeMeulenaer & Tompa, 1965)'
_exptl_crystal_colour red
_exptl_crystal_density_diffrn 1.66
_exptl_crystal_density_method 'not measured'
_exptl_crystal_description block
_exptl_crystal_F_000 792.0
_exptl_crystal_size_max 0.22
_exptl_crystal_size_mid 0.22
_exptl_crystal_size_min 0.14
_refine_diff_density_max 1.01
_refine_diff_density_min -1.08
_refine_ls_extinction_method none
_refine_ls_goodness_of_fit_ref 1.80
_refine_ls_hydrogen_treatment noref
_refine_ls_number_parameters 148
_refine_ls_number_reflns 4866
_refine_ls_R_factor_gt 0.041
_refine_ls_shift/su_max 0.013
_refine_ls_structure_factor_coef F
_refine_ls_weighting_details 'w = 1/[\s^2^(F) + 0.0004F^2^]'
_refine_ls_weighting_scheme calc
_refine_ls_wR_factor_ref 0.067
_reflns_number_gt 4866
_reflns_number_total 5563
_reflns_threshold_expression I>2\s(I)
_cod_data_source_file b500989h.txt
_cod_data_source_block crystal_2b
_cod_database_code 7203735

loop_
_symmetry_equiv_pos_site_id
_symmetry_equiv_pos_as_xyz
1 x,y,z
2 -x,-y,-z

loop_
_atom_site_label
_atom_site_fract_x
_atom_site_fract_y
_atom_site_fract_z
_atom_site_U_iso_or_equiv
_atom_site_adp_type
_atom_site_type_symbol
_atom_site_occupancy
Ru 0.49788(3) 0.64281(3) 0.24479(1) 0.0312(1) Uani Ru 1.0
O1A 0.7339(4) 0.7849(4) -0.0637(1) 0.072(1) Uani O 1.0
N1A 0.7169(2) 0.7234(3) 0.2397(1) 0.0366(4) Uani N 1.0
N2A 0.5777(2) 0.6834(2) 0.1441(1) 0.0324(4) Uani N 1.0
N3A 0.3122(3) 0.5735(3) 0.2094(1) 0.0365(4) Uani N 1.0
C1A 0.7809(3) 0.7436(3) 0.2927(1) 0.0466(4) Uani C 1.0
C2A 0.9256(4) 0.8074(4) 0.2827(2) 0.0546(5) Uani C 1.0
C3A 1.0082(3) 0.8520(3) 0.2168(2) 0.0525(5) Uani C 1.0
C4A 0.9450(3) 0.8325(3) 0.1619(1) 0.0446(4) Uani C 1.0
C5A 0.7992(3) 0.7679(3) 0.1744(1) 0.0364(4) Uani C 1.0
C6A 0.7210(3) 0.7431(3) 0.1195(1) 0.0355(4) Uani C 1.0
C7A 0.7790(3) 0.7793(3) 0.0496(1) 0.0453(6) Uani C 1.0
C8A 0.6860(3) 0.7527(2) 0.0050(2) 0.0528(7) Uani C 1.0
C9A 0.5382(3) 0.6911(3) 0.0307(1) 0.0482(6) Uani C 1.0
C10A 0.4869(3) 0.6573(3) 0.1012(1) 0.0373(5) Uani C 1.0
C11A 0.3345(3) 0.5908(3) 0.1397(1) 0.0384(5) Uani C 1.0
C12A 0.2242(4) 0.5436(4) 0.1082(1) 0.0487(5) Uani C 1.0
C13A 0.0889(3) 0.4778(4) 0.1484(2) 0.0549(6) Uani C 1.0
C14A 0.0661(3) 0.4602(3) 0.2186(2) 0.0529(7) Uani C 1.0
C15A 0.1790(3) 0.5088(3) 0.2478(1) 0.0446(6) Uani C 1.0
O1B 0.2314(4) 0.5257(3) 0.5512(1) 0.066(1) Uani O 1.0
N1B 0.4016(3) 0.8448(2) 0.2563(1) 0.0339(5) Uani N 1.0
N2B 0.4137(3) 0.6076(2) 0.3453(1) 0.0328(5) Uani N 1.0
N3B 0.5666(3) 0.4290(2) 0.2740(1) 0.0366(5) Uani N 1.0
C1B 0.4059(3) 0.9674(3) 0.2076(1) 0.0403(5) Uani C 1.0
C2B 0.3388(4) 1.0965(3) 0.2223(2) 0.0464(5) Uani C 1.0
C3B 0.2652(4) 1.1016(3) 0.2885(2) 0.0463(5) Uani C 1.0
C4B 0.2594(3) 0.9777(3) 0.3391(1) 0.0412(5) Uani C 1.0
C5B 0.3284(3) 0.8503(3) 0.3220(1) 0.0348(4) Uani C 1.0
C6B 0.3330(3) 0.7143(3) 0.3734(1) 0.0352(5) Uani C 1.0
C7B 0.2691(3) 0.6917(3) 0.4429(1) 0.0436(6) Uani C 1.0
C8B 0.2899(3) 0.5561(2) 0.4833(2) 0.0500(7) Uani C 1.0
C9B 0.3734(3) 0.4467(3) 0.4538(1) 0.0465(6) Uani C 1.0
C10B 0.4344(3) 0.4760(3) 0.3840(1) 0.0376(5) Uani C 1.0
C11B 0.5234(3) 0.3739(3) 0.3427(1) 0.0389(5) Uani C 1.0
C12B 0.5612(4) 0.2324(3) 0.3706(1) 0.0481(7) Uani C 1.0
C13B 0.6442(4) 0.1456(3) 0.3279(2) 0.0537(9) Uani C 1.0
C14B 0.6879(4) 0.2006(3) 0.2587(2) 0.0515(9) Uani C 1.0
C15B 0.6478(3) 0.3421(3) 0.2332(1) 0.0434(7) Uani C 1.0
OW 0.0230(5) 0.7113(4) 0.6013(2) 0.072(1) Uani O 1.0
B1A 0.81891(21) 0.20308(22) 0.06753(8) 0.063(1) Uani B 1.0
F1A 0.8470(3) 0.1656(3) 0.0044(1) 0.082(1) Uani F 1.0
F2A 0.6963(3) 0.1236(4) 0.1090(1) 0.107(2) Uani F 1.0
F3A 0.9485(3) 0.1752(3) 0.0959(1) 0.089(1) Uani F 1.0
F4A 0.7839(4) 0.3480(3) 0.0609(2) 0.122(3) Uani F 1.0
B1B 0.7912(5) 0.9118(5) 0.4726(2) 0.062(3) Uani B 0.55
F1B 0.6813(8) 0.8548(8) 0.4460(3) 0.083(3) Uani F 0.55
F2B 0.7525(10) 1.0520(5) 0.4786(4) 0.139(4) Uani F 0.55
F3B 0.7978(8) 0.8305(6) 0.5358(2) 0.098(3) Uani F 0.55
F4B 0.9334(6) 0.9097(9) 0.4299(3) 0.129(4) Uani F 0.55
B1B' 0.8131(6) 0.9083(6) 0.4565(2) 0.063(3) Uani B 0.45
F1B' 0.6880(9) 0.8605(10) 0.4362(4) 0.083(3) Uani F 0.45
F2B' 0.9111(10) 0.7943(8) 0.4706(5) 0.129(2) Uani F 0.45
F3B' 0.8906(10) 1.0129(9) 0.4053(3) 0.127(5) Uani F 0.45
F4B' 0.7626(11) 0.9656(9) 0.5141(3) 0.114(3) Uani F 0.45
HO1A 0.8498 0.7994 -0.0754 0.078 Uani H 1.0
HC1A 0.7213 0.7112 0.3408 0.053 Uani H 1.0
HC2A 0.9699 0.8209 0.3229 0.067 Uani H 1.0
HC3A 1.1132 0.8985 0.2087 0.062 Uani H 1.0
HC4A 1.0039 0.8645 0.1137 0.050 Uani H 1.0
HC7A 0.8852 0.8236 0.0314 0.052 Uani H 1.0
HC9A 0.4708 0.6717 -0.0011 0.058 Uani H 1.0
HC12A 0.2423 0.5570 0.0569 0.057 Uani H 1.0
HC13A 0.0082 0.4431 0.1264 0.066 Uani H 1.0
HC14A -0.0313 0.4128 0.2484 0.063 Uani H 1.0
HC15A 0.1617 0.4958 0.2991 0.050 Uani H 1.0
HO1B 0.1529 0.5956 0.5701 0.072 Uani H 1.0
HC1B 0.4594 0.9643 0.1592 0.045 Uani H 1.0
HC2B 0.3439 1.1854 0.1852 0.055 Uani H 1.0
HC3B 0.2160 1.1944 0.3000 0.054 Uani H 1.0
HC4B 0.2061 0.9799 0.3876 0.046 Uani H 1.0
HC7B 0.2093 0.7707 0.4638 0.049 Uani H 1.0
HC9B 0.3887 0.3491 0.4825 0.054 Uani H 1.0
HC12B 0.5286 0.1937 0.4211 0.054 Uani H 1.0
HC13B 0.6723 0.0433 0.3472 0.063 Uani H 1.0
HC14B 0.7480 0.1390 0.2272 0.060 Uani H 1.0
HC15B 0.6800 0.3816 0.1827 0.047 Uani H 1.0
H1OW -0.0673 0.7343 0.5775 0.072 Uani H 1.0
H2OW 0.0724 0.8043 0.6039 0.072 Uani H 1.0

loop_
_atom_site_aniso_label
_atom_site_aniso_U_11
_atom_site_aniso_U_22
_atom_site_aniso_U_33
_atom_site_aniso_U_12
_atom_site_aniso_U_13
_atom_site_aniso_U_23
_atom_site_aniso_type_symbol
Ru 0.0299(2) 0.0384(2) 0.0242(2) -0.0019(1) -0.0032(1) -0.0057(1) Ru
O1A 0.069(2) 0.115(3) 0.0270(6) -0.010(2) 0.0002(6) -0.0058(9) O
N1A 0.0370(6) 0.0424(8) 0.0320(7) -0.0015(5) -0.0079(4) -0.0092(6) N
N2A 0.0342(6) 0.0360(9) 0.0264(7) -0.0008(5) -0.0041(4) -0.0064(5) N
N3A 0.0343(6) 0.0390(8) 0.0351(6) -0.0030(5) -0.0045(4) -0.0066(5) N
C1A 0.0455(7) 0.060(1) 0.0389(7) -0.0029(6) -0.0142(6) -0.0150(8) C
C2A 0.0481(8) 0.069(1) 0.0552(9) -0.0055(8) -0.0201(7) -0.021(1) C
C3A 0.0412(7) 0.058(1) 0.063(1) -0.0076(7) -0.0151(7) -0.0164(9) C
C4A 0.0361(6) 0.0474(9) 0.0497(8) -0.0063(5) -0.0066(5) -0.0088(6) C
C5A 0.0343(6) 0.0392(7) 0.0355(6) -0.0027(5) -0.0054(4) -0.0073(5) C
C6A 0.0351(6) 0.0402(9) 0.0291(6) -0.0023(5) -0.0024(4) -0.0053(5) C
C7A 0.0423(7) 0.058(1) 0.0303(6) -0.0053(6) 0.0008(5) -0.0036(6) C
C8A 0.0519(9) 0.076(2) 0.0267(6) -0.0057(8) -0.0018(5) -0.0062(7) C
C9A 0.0494(8) 0.068(1) 0.0279(6) -0.0033(6) -0.0077(5) -0.0106(6) C
C10A 0.0388(6) 0.0455(8) 0.0285(6) -0.0014(5) -0.0068(4) -0.0090(5) C
C11A 0.0373(5) 0.0436(7) 0.0363(6) -0.0023(5) -0.0089(4) -0.0106(4) C
C12A 0.0439(6) 0.059(1) 0.0497(7) -0.0047(6) -0.0158(6) -0.0176(7) C
C13A 0.0429(7) 0.061(1) 0.067(1) -0.0087(7) -0.0165(7) -0.018(1) C
C14A 0.0385(6) 0.055(1) 0.064(1) -0.0104(7) -0.0077(6) -0.010(1) C
C15A 0.0364(6) 0.048(1) 0.0463(7) -0.0071(6) -0.0027(5) -0.0052(7) C
O1B 0.087(2) 0.072(1) 0.0274(8) 0.012(1) 0.0035(6) -0.0018(5) O
N1B 0.0316(7) 0.0378(5) 0.0302(6) -0.0042(5) -0.0028(5) -0.0044(4) N
N2B 0.0304(7) 0.0395(5) 0.0271(6) -0.0027(5) -0.0031(5) -0.0050(4) N
N3B 0.0343(7) 0.0416(6) 0.0331(5) 0.0013(5) -0.0047(5) -0.0076(4) N
C1B 0.0430(8) 0.0390(5) 0.0350(6) -0.0038(5) -0.0031(6) -0.0017(5) C
C2B 0.055(1) 0.0385(6) 0.0433(7) -0.0006(5) -0.0080(7) -0.0033(5) C
C3B 0.054(1) 0.0404(6) 0.0451(8) 0.0039(6) -0.0110(7) -0.0100(5) C
C4B 0.0444(9) 0.0428(5) 0.0374(6) 0.0034(6) -0.0076(5) -0.0114(5) C
C5B 0.0334(7) 0.0396(5) 0.0308(6) -0.0015(5) -0.0043(4) -0.0074(4) C
C6B 0.0343(7) 0.0424(5) 0.0276(6) -0.0009(4) -0.0028(5) -0.0067(4) C
C7B 0.048(1) 0.0517(7) 0.0277(7) 0.0041(6) -0.0013(5) -0.0077(4) C
C8B 0.061(1) 0.0563(8) 0.0269(7) 0.0055(8) -0.0002(5) -0.0034(4) C
C9B 0.056(1) 0.0493(7) 0.0287(7) 0.0029(6) -0.0032(5) -0.0008(5) C
C10B 0.0396(7) 0.0418(6) 0.0289(6) -0.0004(5) -0.0044(5) -0.0033(4) C
C11B 0.0409(7) 0.0407(6) 0.0338(6) 0.0017(5) -0.0070(4) -0.0049(4) C
C12B 0.058(1) 0.0431(7) 0.0417(8) 0.0070(7) -0.0118(7) -0.0041(5) C
C13B 0.065(2) 0.0456(8) 0.051(1) 0.0133(8) -0.016(1) -0.0094(6) C
C14B 0.057(1) 0.0496(8) 0.049(1) 0.0144(9) -0.0122(9) -0.0148(7) C
C15B 0.0432(8) 0.0477(8) 0.0394(7) 0.0077(6) -0.0060(6) -0.0121(5) C
OW 0.080(3) 0.067(2) 0.058(2) 0.011(2) 0.005(2) -0.006(2) O
B1A 0.054(2) 0.081(2) 0.048(1) -0.002(1) 0.005(1) -0.014(1) B
F1A 0.088(2) 0.103(2) 0.049(1) -0.012(2) 0.007(1) -0.020(1) F
F2A 0.072(3) 0.176(3) 0.060(2) -0.043(2) 0.013(2) -0.011(2) F
F3A 0.066(2) 0.122(2) 0.073(2) -0.012(2) -0.013(2) -0.007(2) F
F4A 0.187(4) 0.090(2) 0.104(3) 0.033(2) -0.056(3) -0.033(1) F
B1B 0.074(4) 0.064(3) 0.052(3) -0.007(3) -0.019(3) -0.008(2) B
F1B 0.095(4) 0.083(3) 0.072(3) -0.028(3) -0.041(3) 0.011(2) F
F2B 0.236(8) 0.078(5) 0.133(5) 0.029(3) -0.087(6) -0.045(3) F
F3B 0.134(5) 0.099(4) 0.065(3) -0.047(3) -0.048(2) 0.013(2) F
F4B 0.070(4) 0.193(6) 0.103(4) -0.007(2) -0.004(5) 0.007(4) F
B1B' 0.068(4) 0.070(3) 0.053(3) -0.007(3) -0.017(3) -0.006(2) B
F1B' 0.104(4) 0.078(3) 0.071(3) -0.028(3) -0.044(3) 0.009(2) F
F2B' 0.107(6) 0.129(4) 0.151(5) 0.044(4) -0.045(5) -0.019(3) F
F3B' 0.118(5) 0.167(6) 0.083(5) -0.073(5) -0.043(5) 0.042(4) F
F4B' 0.182(5) 0.101(5) 0.073(3) 0.004(3) -0.038(4) -0.038(3) F

loop_
_geom_angle_atom_site_label_1
_geom_angle_atom_site_label_2
_geom_angle_atom_site_label_3
_geom_angle
_geom_angle_site_symmetry_1
_geom_angle_site_symmetry_2
_geom_angle_site_symmetry_3
_geom_angle_publ_flag
N1A Ru N2A 79.19(9) 1_555 1_555 1_555 no
N1A Ru N3A 157.8(1) 1_555 1_555 1_555 no
N1A Ru N1B 89.9(1) 1_555 1_555 1_555 no
N1A Ru N2B 101.29(9) 1_555 1_555 1_555 no
N1A Ru N3B 92.8(1) 1_555 1_555 1_555 no
N2A Ru N3A 78.60(9) 1_555 1_555 1_555 no
N2A Ru N1B 99.32(9) 1_555 1_555 1_555 no
N2A Ru N2B 178.20(8) 1_555 1_555 1_555 no
N2A Ru N3B 102.80(9) 1_555 1_555 1_555 no
N3A Ru N1B 95.0(1) 1_555 1_555 1_555 no
N3A Ru N2B 100.95(9) 1_555 1_555 1_555 no
N3A Ru N3B 90.9(1) 1_555 1_555 1_555 no
N1B Ru N2B 78.96(9) 1_555 1_555 1_555 no
N1B Ru N3B 157.8(1) 1_555 1_555 1_555 no
N2B Ru N3B 78.94(9) 1_555 1_555 1_555 no
Ru N1A C1A 127.4(2) 1_555 1_555 1_555 no
Ru N1A C5A 114.1(2) 1_555 1_555 1_555 no
C1A N1A C5A 118.4(1) 1_555 1_555 1_555 no
Ru N2A C6A 118.7(2) 1_555 1_555 1_555 no
Ru N2A C10A 120.1(2) 1_555 1_555 1_555 no
C6A N2A C10A 121.1(2) 1_555 1_555 1_555 no
Ru N3A C11A 114.4(2) 1_555 1_555 1_555 no
Ru N3A C15A 127.2(2) 1_555 1_555 1_555 no
C11A N3A C15A 118.4(1) 1_555 1_555 1_555 no
N1A C1A C2A 122.2(2) 1_555 1_555 1_555 no
C1A C2A C3A 119.3(2) 1_555 1_555 1_555 no
C2A C3A C4A 119.5(2) 1_555 1_555 1_555 no
C3A C4A C5A 119.3(2) 1_555 1_555 1_555 no
N1A C5A C4A 121.3(2) 1_555 1_555 1_555 no
N1A C5A C6A 115.1(2) 1_555 1_555 1_555 no
C4A C5A C6A 123.6(2) 1_555 1_555 1_555 no
N2A C6A C5A 112.9(2) 1_555 1_555 1_555 no
N2A C6A C7A 120.8(2) 1_555 1_555 1_555 no
C5A C6A C7A 126.3(2) 1_555 1_555 1_555 no
C6A C7A C8A 118.4(2) 1_555 1_555 1_555 no
O1A C8A C7A 122.0(2) 1_555 1_555 1_555 no
O1A C8A C9A 117.6(2) 1_555 1_555 1_555 no
C7A C8A C9A 120.4(3) 1_555 1_555 1_555 no
C8A C9A C10A 118.4(2) 1_555 1_555 1_555 no
N2A C10A C9A 120.8(2) 1_555 1_555 1_555 no
N2A C10A C11A 111.7(2) 1_555 1_555 1_555 no
C9A C10A C11A 127.5(2) 1_555 1_555 1_555 no
N3A C11A C10A 115.2(2) 1_555 1_555 1_555 no
N3A C11A C12A 121.3(2) 1_555 1_555 1_555 no
C10A C11A C12A 123.4(2) 1_555 1_555 1_555 no
C11A C12A C13A 119.3(2) 1_555 1_555 1_555 no
C12A C13A C14A 119.5(2) 1_555 1_555 1_555 no
C13A C14A C15A 119.3(2) 1_555 1_555 1_555 no
N3A C15A C14A 122.2(2) 1_555 1_555 1_555 no
Ru N1B C1B 127.9(2) 1_555 1_555 1_555 no
Ru N1B C5B 113.7(2) 1_555 1_555 1_555 no
C1B N1B C5B 118.4(1) 1_555 1_555 1_555 no
Ru N2B C6B 119.5(2) 1_555 1_555 1_555 no
Ru N2B C10B 119.4(2) 1_555 1_555 1_555 no
C6B N2B C10B 121.1(2) 1_555 1_555 1_555 no
Ru N3B C11B 114.2(2) 1_555 1_555 1_555 no
Ru N3B C15B 127.4(2) 1_555 1_555 1_555 no
C11B N3B C15B 118.4(1) 1_555 1_555 1_555 no
N1B C1B C2B 122.2(2) 1_555 1_555 1_555 no
C1B C2B C3B 119.3(2) 1_555 1_555 1_555 no
C2B C3B C4B 119.5(2) 1_555 1_555 1_555 no
C3B C4B C5B 119.3(2) 1_555 1_555 1_555 no
N1B C5B C4B 121.3(2) 1_555 1_555 1_555 no
N1B C5B C6B 115.8(2) 1_555 1_555 1_555 no
C4B C5B C6B 122.8(2) 1_555 1_555 1_555 no
N2B C6B C5B 112.0(2) 1_555 1_555 1_555 no
N2B C6B C7B 120.8(2) 1_555 1_555 1_555 no
C5B C6B C7B 127.2(2) 1_555 1_555 1_555 no
C6B C7B C8B 118.4(2) 1_555 1_555 1_555 no
O1B C8B C7B 122.0(2) 1_555 1_555 1_555 no
O1B C8B C9B 117.6(2) 1_555 1_555 1_555 no
C7B C8B C9B 120.4(3) 1_555 1_555 1_555 no
C8B C9B C10B 118.4(2) 1_555 1_555 1_555 no
N2B C10B C9B 120.8(2) 1_555 1_555 1_555 no
N2B C10B C11B 112.4(2) 1_555 1_555 1_555 no
C9B C10B C11B 126.8(2) 1_555 1_555 1_555 no
N3B C11B C10B 115.1(2) 1_555 1_555 1_555 no
N3B C11B C12B 121.3(2) 1_555 1_555 1_555 no
C10B C11B C12B 123.5(2) 1_555 1_555 1_555 no
C11B C12B C13B 119.3(2) 1_555 1_555 1_555 no
C12B C13B C14B 119.5(2) 1_555 1_555 1_555 no
C13B C14B C15B 119.3(2) 1_555 1_555 1_555 no
N3B C15B C14B 122.2(2) 1_555 1_555 1_555 no
F1A B1A F2A 109.47 1_555 1_555 1_555 no

loop_
_geom_bond_atom_site_label_1
_geom_bond_atom_site_label_2
_geom_bond_distance
_geom_bond_site_symmetry_1
_geom_bond_site_symmetry_2
_geom_bond_publ_flag
Ru N1A 2.060(2) 1_555 1_555 no
Ru N2A 1.980(2) 1_555 1_555 no
Ru N3A 2.073(2) 1_555 1_555 no
Ru N1B 2.072(2) 1_555 1_555 no
Ru N2B 1.982(2) 1_555 1_555 no
Ru N3B 2.070(2) 1_555 1_555 no
O1A C8A 1.343(4) 1_555 1_555 no
N1A C1A 1.352(2) 1_555 1_555 no
N1A C5A 1.363(3) 1_555 1_555 no
N2A C6A 1.349(2) 1_555 1_555 no
N2A C10A 1.349(2) 1_555 1_555 no
N3A C11A 1.363(3) 1_555 1_555 no
N3A C15A 1.352(2) 1_555 1_555 no
C1A C2A 1.380(3) 1_555 1_555 no
C2A C3A 1.372(3) 1_555 1_555 no
C3A C4A 1.381(3) 1_555 1_555 no
C4A C5A 1.387(3) 1_555 1_555 no
C5A C6A 1.474(3) 1_555 1_555 no
C6A C7A 1.381(3) 1_555 1_555 no
C7A C8A 1.392(3) 1_555 1_555 no
C8A C9A 1.392(3) 1_555 1_555 no
C9A C10A 1.381(3) 1_555 1_555 no
C10A C11A 1.490(3) 1_555 1_555 no
C11A C12A 1.387(3) 1_555 1_555 no
C12A C13A 1.381(3) 1_555 1_555 no
C13A C14A 1.372(3) 1_555 1_555 no
C14A C15A 1.380(3) 1_555 1_555 no
O1B C8B 1.343(4) 1_555 1_555 no
N1B C1B 1.352(2) 1_555 1_555 no
N1B C5B 1.363(3) 1_555 1_555 no
N2B C6B 1.349(2) 1_555 1_555 no
N2B C10B 1.349(2) 1_555 1_555 no
N3B C11B 1.363(3) 1_555 1_555 no
N3B C15B 1.352(2) 1_555 1_555 no
C1B C2B 1.380(3) 1_555 1_555 no
C2B C3B 1.372(3) 1_555 1_555 no
C3B C4B 1.381(3) 1_555 1_555 no
C4B C5B 1.387(3) 1_555 1_555 no
C5B C6B 1.480(3) 1_555 1_555 no
C6B C7B 1.381(3) 1_555 1_555 no
C7B C8B 1.392(3) 1_555 1_555 no
C8B C9B 1.392(3) 1_555 1_555 no
C9B C10B 1.381(3) 1_555 1_555 no
C10B C11B 1.485(3) 1_555 1_555 no
C11B C12B 1.387(3) 1_555 1_555 no
C12B C13B 1.381(3) 1_555 1_555 no
C13B C14B 1.372(3) 1_555 1_555 no
C14B C15B 1.380(3) 1_555 1_555 no
B1A F1A 1.363(1) 1_555 1_555 no
